data_7135321
loop_
_publ_author_name
'Dey Biswas, Doyel'
'Das, Soumadip'
'Pal, Debraj'
'Sen Gupta, Sayam'

_publ_section_title
;
 Enantioselective C-H Bond Oxidation using Bio-Inspired Chiral Fe-TAML
 Catalyst
;
_journal_name_full 'Chemical Communications'
_journal_paper_doi 10.1039/D5CC06607G
_journal_year 2026
_chemical_absolute_configuration SS
_chemical_formula_moiety 'C27 H23 Cl Fe N5 O4, 2(C8 H20 N)'
_chemical_formula_sum 'C43 H63 Cl Fe N7 O4'
_chemical_formula_weight 833.30
_space_group_crystal_system triclinic
_space_group_IT_number 1
_space_group_name_Hall 'P 1'
_space_group_name_H-M_alt 'P 1'
_atom_sites_solution_hydrogens geom
_audit_creation_date 2025-09-05
_audit_creation_method
;
Olex2 1.5
(compiled 2025.03.04 svn.red2d20d0 for OlexSys, GUI svn.r7188)
;
_audit_update_record
;
2025-09-25 deposited with the CCDC.	2025-12-09 downloaded from the CCDC.
;
_cell_angle_alpha 88.547(2)
_cell_angle_beta 81.094(2)
_cell_angle_gamma 88.722(2)
_cell_formula_units_Z 2
_cell_length_a 9.0318(2)
_cell_length_b 13.1643(4)
_cell_length_c 17.9475(3)
_cell_measurement_reflns_used 21038
_cell_measurement_temperature 100.15
_cell_measurement_theta_max 68.0070
_cell_measurement_theta_min 2.4720
_cell_volume 2107.14(9)
_computing_cell_refinement 'CrysAlisPro 1.171.41.115a (Rigaku OD, 2021)'
_computing_data_collection 'CrysAlisPro 1.171.41.115a (Rigaku OD, 2021)'
_computing_data_reduction 'CrysAlisPro 1.171.41.115a (Rigaku OD, 2021)'
_computing_molecular_graphics 'Olex2 1.5 (Dolomanov et al., 2009)'
_computing_publication_material 'Olex2 1.5 (Dolomanov et al., 2009)'
_computing_structure_refinement 'SHELXL 2018/3 (Sheldrick, 2015)'
_computing_structure_solution 'SHELXT  (Sheldrick, 2015)'
_diffrn_ambient_temperature 100.15
_diffrn_detector_area_resol_mean 10.0000
_diffrn_measured_fraction_theta_full 0.998
_diffrn_measured_fraction_theta_max 0.998
_diffrn_measurement_device 'four-circle diffractometer'
_diffrn_measurement_device_type 'XtaLAB Synergy, Dualflex, HyPix3000'
_diffrn_measurement_method '\w scans'
_diffrn_radiation_type CuK\a
_diffrn_radiation_wavelength 1.54184
_diffrn_reflns_av_unetI/netI 0.0590
_diffrn_reflns_Laue_measured_fraction_full 0.998
_diffrn_reflns_Laue_measured_fraction_max 0.998
_diffrn_reflns_limit_h_max 10
_diffrn_reflns_limit_h_min -9
_diffrn_reflns_limit_k_max 15
_diffrn_reflns_limit_k_min -15
_diffrn_reflns_limit_l_max 21
_diffrn_reflns_limit_l_min -21
_diffrn_reflns_number 11101
_diffrn_reflns_point_group_measured_fraction_full 0.744
_diffrn_reflns_point_group_measured_fraction_max 0.744
_diffrn_reflns_theta_full 66.597
_diffrn_reflns_theta_max 66.597
_diffrn_reflns_theta_min 2.493
_exptl_absorpt_coefficient_mu 3.851
_exptl_absorpt_correction_T_max 1.00000
_exptl_absorpt_correction_T_min 0.78107
_exptl_absorpt_correction_type multi-scan
_exptl_absorpt_process_details
;
CrysAlisPro 1.171.41.115a (Rigaku Oxford Diffraction, 2021)
Empirical absorption correction using spherical harmonics,
implemented in SCALE3 ABSPACK scaling algorithm.
;
_exptl_crystal_density_diffrn 1.313
_exptl_crystal_description Block
_exptl_crystal_F_000 890
_exptl_crystal_size_max 0.6
_exptl_crystal_size_mid 0.4
_exptl_crystal_size_min 0.2
_refine_diff_density_max 1.228
_refine_diff_density_min -0.679
_refine_diff_density_rms 0.124
_refine_ls_abs_structure_details
;
 Classical Flack method preferred over Parsons because s.u. lower.
;
_refine_ls_abs_structure_Flack 0.013(4)
_refine_ls_extinction_coef 0.0010(3)
_refine_ls_extinction_expression Fc^*^=kFc[1+0.001xFc^2^\l^3^/sin(2\q)]^-1/4^
_refine_ls_extinction_method 'SHELXL-2018/3 (Sheldrick 2018)'
_refine_ls_goodness_of_fit_ref 1.054
_refine_ls_hydrogen_treatment constr
_refine_ls_matrix_type full
_refine_ls_number_parameters 1033
_refine_ls_number_reflns 11101
_refine_ls_number_restraints 3
_refine_ls_restrained_S_all 1.054
_refine_ls_R_factor_all 0.0619
_refine_ls_R_factor_gt 0.0589
_refine_ls_shift/su_max 0.000
_refine_ls_shift/su_mean 0.000
_refine_ls_structure_factor_coef Fsqd
_refine_ls_weighting_details 'w=1/[\s^2^(Fo^2^)+(0.1078P)^2^+3.7369P] where P=(Fo^2^+2Fc^2^)/3'
_refine_ls_weighting_scheme calc
_refine_ls_wR_factor_gt 0.1865
_refine_ls_wR_factor_ref 0.1883
_reflns_Friedel_coverage 0.492
_reflns_Friedel_fraction_full 0.490
_reflns_Friedel_fraction_max 0.490
_reflns_number_gt 10320
_reflns_number_total 11101
_reflns_threshold_expression 'I > 2\s(I)'
_cod_data_source_file d5cc06607g2.cif
_cod_data_source_block ddb-cat1_reduced_tw
_cod_database_code 7135321
_shelx_shelxl_version_number 2018/3
_shelx_space_group_comment
;
The symmetry employed for this shelxl refinement is uniquely defined
by the following loop, which should always be used as a source of
symmetry information in preference to the above space-group names.
They are only intended as comments.
;
_diffrn_measurement_detector_type HyPix3000
_olex2_refinement_description
;
1. Twinned data refinement
 Scales: 0.557(4)
 0.443(4)
2. Fixed Uiso
 At 1.2 times of:
  All C(H) groups, All C(H,H) groups
 At 1.5 times of:
  All C(H,H,H) groups
3.a Secondary CH2 refined with riding coordinates:
 C108(H10A,H10B), C110(H11A,H11B), C90(H90A,H90B), C85(H85A,H85B), C94(H94A,
 H94B), C88(H88A,H88B), C92(H92A,H92B), C101(H10K,H10L), C83(H83A,H83B),
 C112(H11F,H11G), C79(H79A,H79B), C106(H10F,H10G), C99(H99A,H99B), C81(H81A,
 H81B), C103(H10P,H10Q), C97(H97A,H97B)
3.b Aromatic/amide H refined with riding coordinates:
 C52(H52), C35(H35), C53(H53), C25(H25), C34(H34), C22(H22), C31(H31),
 C74(H74), C59(H59), C32(H32), C63(H63), C51(H51), C50(H50), C46(H46), C72(H72),
  C24(H24), C45(H45), C73(H73), C33(H33), C23(H23), C60(H60), C48(H48),
 C44(H44), C71(H71), C62(H62), C61(H61), C43(H43), C70(H70)
3.c Idealised Me refined as rotating group:
 C37(H37A,H37B,H37C), C29(H29A,H29B,H29C), C40(H40A,H40B,H40C), C111(H11C,H11D,
 H11E), C109(H10C,H10D,H10E), C65(H65A,H65B,H65C), C89(H89A,H89B,H89C),
 C95(H95A,H95B,H95C), C91(H91A,H91B,H91C), C102(H10M,H10N,H10O), C86(H86A,H86B,
 H86C), C57(H57A,H57B,H57C), C93(H93A,H93B,H93C), C82(H82A,H82B,H82C),
 C107(H10H,H10I,H10J), C100(H10R,H10S,H10T), C98(H98A,H98B,H98C), C113(H11H,
 H11I,H11J), C80(H80A,H80B,H80C), C68(H68A,H68B,H68C), C84(H84A,H84B,H84C),
 C104(H10U,H10V,H10W)
;
_olex2_submission_special_instructions 'No special instructions were received'

loop_
_space_group_symop_operation_xyz
'x, y, z'

loop_
_atom_site_label
_atom_site_type_symbol
_atom_site_fract_x
_atom_site_fract_y
_atom_site_fract_z
_atom_site_U_iso_or_equiv
_atom_site_adp_type
_atom_site_occupancy
_atom_site_site_symmetry_order
_atom_site_calc_flag
_atom_site_refinement_flags_posn
_atom_site_refinement_flags_adp
_atom_site_refinement_flags_occupancy
_atom_site_disorder_assembly
_atom_site_disorder_group
Fe1 Fe 0.23709(13) 0.16292(9) 0.71659(7) 0.0125(3) Uani 1 1 d . . . . .
Fe2 Fe 0.76055(13) 0.64485(9) 0.28174(7) 0.0127(3) Uani 1 1 d . . . . .
Cl77 Cl 1.0231(2) 0.65868(16) 0.27673(11) 0.0181(4) Uani 1 1 d . . . . .
Cl76 Cl -0.0263(2) 0.18296(16) 0.72008(12) 0.0185(5) Uani 1 1 d . . . . .
O15 O 0.2645(7) 0.3338(4) 0.8980(4) 0.0174(14) Uani 1 1 d . . . . .
O19 O 0.7283(7) 0.8264(4) 0.0997(4) 0.0182(14) Uani 1 1 d . . . . .
O18 O 0.6461(8) 0.9053(4) 0.3841(3) 0.0199(14) Uani 1 1 d . . . . .
O20 O 0.7346(7) 0.4851(5) 0.0943(3) 0.0187(14) Uani 1 1 d . . . . .
O16 O 0.2656(8) -0.0092(5) 0.9041(4) 0.0206(14) Uani 1 1 d . . . . .
O17 O 0.6730(8) 0.3721(5) 0.3760(4) 0.0220(15) Uani 1 1 d . . . . .
O14 O 0.3345(8) 0.4284(4) 0.6138(4) 0.0207(14) Uani 1 1 d . . . . .
N12 N 0.7608(9) 0.6538(5) 0.1073(4) 0.0149(16) Uani 1 1 d . . . . .
N6 N 0.2664(9) 0.0573(5) 0.7843(4) 0.0151(16) Uani 1 1 d . . . . .
N105 N 0.7011(8) 0.2206(5) 0.9679(4) 0.0142(14) Uani 1 1 d . . . . .
N5 N 0.2732(8) 0.2673(5) 0.7811(4) 0.0126(15) Uani 1 1 d . . . . .
N4 N 0.3036(8) 0.2562(6) 0.6387(4) 0.0151(15) Uani 1 1 d . . . . .
N78 N 0.1420(9) 0.6470(6) 0.5052(4) 0.0170(16) Uani 1 1 d . . . . .
N87 N 0.2970(8) 0.7178(5) 0.0304(4) 0.0157(15) Uani 1 1 d . . . . .
N96 N 0.8697(9) 1.1408(6) 0.4918(4) 0.0180(16) Uani 1 1 d . . . . .
N9 N 0.6876(9) 0.7342(5) 0.3597(4) 0.0158(16) Uani 1 1 d . . . . .
C30 C 0.4348(11) 0.4201(6) 0.7588(5) 0.0134(18) Uani 1 1 d . . . . .
N7 N 0.2374(8) 0.1627(5) 0.8916(4) 0.0129(15) Uani 1 1 d . . . . .
C26 C 0.3322(10) 0.2145(6) 0.5658(5) 0.0134(18) Uani 1 1 d . . . . .
C64 C 0.7341(10) 0.7500(6) 0.1414(5) 0.0134(18) Uani 1 1 d . . . . .
O13 O 0.3258(8) -0.1069(5) 0.6234(4) 0.0252(15) Uani 1 1 d . . . . .
C52 C 0.6026(11) 0.6791(7) 0.5680(5) 0.020(2) Uani 1 1 d . . . . .
H52 H 0.579368 0.711940 0.615040 0.024 Uiso 1 1 calc R U . . .
N11 N 0.7335(9) 0.5429(5) 0.2134(4) 0.0135(15) Uani 1 1 d . . . . .
N8 N 0.7088(9) 0.5443(6) 0.3564(4) 0.0150(15) Uani 1 1 d . . . . .
C36 C 0.2583(9) 0.2609(6) 0.8573(5) 0.0127(18) Uani 1 1 d . . . . .
C55 C 0.6712(10) 0.8336(6) 0.3408(5) 0.0149(18) Uani 1 1 d . . . . .
C108 C 0.8209(10) 0.2845(7) 0.9958(5) 0.0173(18) Uani 1 1 d . . . . .
H10A H 0.778990 0.310710 1.046020 0.021 Uiso 1 1 calc R U . . .
H10B H 0.907305 0.239379 1.002316 0.021 Uiso 1 1 calc R U . . .
C27 C 0.3141(10) 0.3533(6) 0.6569(5) 0.0126(17) Uani 1 1 d . . . . .
C37 C 0.2082(11) 0.1587(7) 0.9743(5) 0.019(2) Uani 1 1 d . . . . .
H37A H 0.298633 0.134347 0.993624 0.028 Uiso 1 1 calc R U . . .
H37B H 0.125942 0.112178 0.991260 0.028 Uiso 1 1 calc R U . . .
H37C H 0.180582 0.226759 0.993188 0.028 Uiso 1 1 calc R U . . .
C21 C 0.3308(10) 0.1076(7) 0.5678(5) 0.0162(19) Uani 1 1 d . . . . .
C35 C 0.5685(10) 0.3633(6) 0.7530(4) 0.0158(17) Uani 1 1 d . . . . .
H35 H 0.567174 0.292390 0.744614 0.019 Uiso 1 1 calc R U . . .
C41 C 0.1680(11) -0.1184(7) 0.7804(5) 0.0177(19) Uani 1 1 d . . . . .
C29 C 0.1494(11) 0.4351(7) 0.7635(5) 0.0185(19) Uani 1 1 d . . . . .
H29A H 0.062020 0.395985 0.756104 0.028 Uiso 1 1 calc R U . . .
H29B H 0.156080 0.495923 0.730594 0.028 Uiso 1 1 calc R U . . .
H29C H 0.139168 0.455341 0.816245 0.028 Uiso 1 1 calc R U . . .
C53 C 0.6276(10) 0.7369(7) 0.5011(5) 0.0166(19) Uani 1 1 d . . . . .
H53 H 0.619844 0.808963 0.502529 0.020 Uiso 1 1 calc R U . . .
C56 C 0.6922(10) 0.8523(6) 0.2528(5) 0.0122(17) Uani 1 1 d . . . . .
N3 N 0.2962(9) 0.0660(5) 0.6422(4) 0.0147(15) Uani 1 1 d . . . . .
C66 C 0.7394(10) 0.5541(6) 0.1394(5) 0.0146(18) Uani 1 1 d . . . . .
C40 C 0.4492(11) -0.0873(7) 0.7625(5) 0.019(2) Uani 1 1 d . . . . .
H40A H 0.449324 -0.104841 0.815935 0.029 Uiso 1 1 calc R U . . .
H40B H 0.523875 -0.035195 0.746392 0.029 Uiso 1 1 calc R U . . .
H40C H 0.473819 -0.148077 0.732297 0.029 Uiso 1 1 calc R U . . .
N10 N 0.7192(9) 0.7528(5) 0.2168(4) 0.0149(16) Uani 1 1 d . . . . .
C28 C 0.2909(10) 0.3700(6) 0.7441(5) 0.0132(18) Uani 1 1 d . . . . .
C110 C 0.5653(10) 0.2853(6) 0.9575(5) 0.0187(18) Uani 1 1 d . . . . .
H11A H 0.595702 0.336714 0.917130 0.022 Uiso 1 1 calc R U . . .
H11B H 0.490543 0.241488 0.940006 0.022 Uiso 1 1 calc R U . . .
C75 C 0.6964(10) 0.4488(7) 0.3351(5) 0.0165(19) Uani 1 1 d . . . . .
C90 C 0.2314(10) 0.6709(7) 0.1071(5) 0.0170(18) Uani 1 1 d . . . . .
H90A H 0.205961 0.726358 0.143393 0.020 Uiso 1 1 calc R U . . .
H90B H 0.137019 0.636886 0.101877 0.020 Uiso 1 1 calc R U . . .
C111 C 0.4911(11) 0.3393(7) 1.0263(5) 0.025(2) Uani 1 1 d . . . . .
H11C H 0.401102 0.375645 1.014938 0.037 Uiso 1 1 calc R U . . .
H11D H 0.560717 0.387957 1.041585 0.037 Uiso 1 1 calc R U . . .
H11E H 0.463034 0.289671 1.067397 0.037 Uiso 1 1 calc R U . . .
C25 C 0.3687(10) 0.2672(7) 0.4965(5) 0.0170(19) Uani 1 1 d . . . . .
H25 H 0.371165 0.339312 0.494642 0.020 Uiso 1 1 calc R U . . .
C109 C 0.8775(11) 0.3731(7) 0.9454(5) 0.026(2) Uani 1 1 d . . . . .
H10C H 0.935170 0.347846 0.898490 0.039 Uiso 1 1 calc R U . . .
H10D H 0.941842 0.414554 0.971169 0.039 Uiso 1 1 calc R U . . .
H10E H 0.792253 0.414577 0.933630 0.039 Uiso 1 1 calc R U . . .
C58 C 0.5437(11) 0.9029(7) 0.2380(5) 0.0157(18) Uani 1 1 d . . . . .
C34 C 0.7024(10) 0.4085(7) 0.7593(5) 0.0200(18) Uani 1 1 d . . . . .
H34 H 0.792128 0.368493 0.754443 0.024 Uiso 1 1 calc R U . . .
C22 C 0.3687(10) 0.0529(6) 0.5010(5) 0.0159(18) Uani 1 1 d . . . . .
H22 H 0.370584 -0.019335 0.502356 0.019 Uiso 1 1 calc R U . . .
C31 C 0.4408(10) 0.5235(7) 0.7720(5) 0.0199(18) Uani 1 1 d . . . . .
H31 H 0.351759 0.564087 0.775654 0.024 Uiso 1 1 calc R U . . .
C74 C 0.8182(11) 0.2632(7) 0.2169(5) 0.0220(19) Uani 1 1 d . . . . .
H74 H 0.721711 0.235524 0.232343 0.026 Uiso 1 1 calc R U . . .
C85 C 0.1515(11) 0.6861(7) 0.5830(5) 0.023(2) Uani 1 1 d . . . . .
H85A H 0.163894 0.627315 0.617116 0.027 Uiso 1 1 calc R U . . .
H85B H 0.242123 0.727939 0.579802 0.027 Uiso 1 1 calc R U . . .
C59 C 0.5334(10) 1.0061(7) 0.2201(5) 0.0205(19) Uani 1 1 d . . . . .
H59 H 0.619961 1.046994 0.214269 0.025 Uiso 1 1 calc R U . . .
C94 C 0.1771(10) 0.7852(7) 0.0018(5) 0.0186(18) Uani 1 1 d . . . . .
H94A H 0.219810 0.814722 -0.048006 0.022 Uiso 1 1 calc R U . . .
H94B H 0.092708 0.741964 -0.005970 0.022 Uiso 1 1 calc R U . . .
C65 C 0.7940(11) 0.6554(7) 0.0242(5) 0.020(2) Uani 1 1 d . . . . .
H65A H 0.705332 0.634666 0.003516 0.029 Uiso 1 1 calc R U . . .
H65B H 0.877688 0.608359 0.007829 0.029 Uiso 1 1 calc R U . . .
H65C H 0.821149 0.724339 0.005901 0.029 Uiso 1 1 calc R U . . .
C88 C 0.4316(10) 0.7802(6) 0.0410(5) 0.0182(18) Uani 1 1 d . . . . .
H88A H 0.398860 0.830315 0.080737 0.022 Uiso 1 1 calc R U . . .
H88B H 0.506773 0.734262 0.059626 0.022 Uiso 1 1 calc R U . . .
C32 C 0.5765(11) 0.5685(6) 0.7798(5) 0.022(2) Uani 1 1 d . . . . .
H32 H 0.578310 0.638852 0.790215 0.027 Uiso 1 1 calc R U . . .
C92 C 0.3439(11) 0.6359(7) -0.0262(5) 0.022(2) Uani 1 1 d . . . . .
H92A H 0.434615 0.600866 -0.012915 0.026 Uiso 1 1 calc R U . . .
H92B H 0.372120 0.668881 -0.076470 0.026 Uiso 1 1 calc R U . . .
C63 C 0.4171(10) 0.8451(6) 0.2455(5) 0.0155(17) Uani 1 1 d . . . . .
H63 H 0.424237 0.774487 0.256968 0.019 Uiso 1 1 calc R U . . .
C89 C 0.5069(11) 0.8365(7) -0.0283(5) 0.024(2) Uani 1 1 d . . . . .
H89A H 0.536451 0.788339 -0.068903 0.037 Uiso 1 1 calc R U . . .
H89B H 0.596101 0.870044 -0.016624 0.037 Uiso 1 1 calc R U . . .
H89C H 0.437169 0.887608 -0.044310 0.037 Uiso 1 1 calc R U . . .
C69 C 0.8382(11) 0.3666(6) 0.2197(5) 0.0151(18) Uani 1 1 d . . . . .
C95 C 0.1162(11) 0.8703(7) 0.0523(5) 0.023(2) Uani 1 1 d . . . . .
H95A H 0.039324 0.908502 0.029731 0.035 Uiso 1 1 calc R U . . .
H95B H 0.197620 0.915739 0.058659 0.035 Uiso 1 1 calc R U . . .
H95C H 0.071815 0.842295 0.101659 0.035 Uiso 1 1 calc R U . . .
C51 C 0.6114(11) 0.5739(7) 0.5661(5) 0.0189(19) Uani 1 1 d . . . . .
H51 H 0.593501 0.535270 0.611966 0.023 Uiso 1 1 calc R U . . .
C50 C 0.6462(10) 0.5241(7) 0.4978(5) 0.0163(18) Uani 1 1 d . . . . .
H50 H 0.650075 0.451967 0.496966 0.020 Uiso 1 1 calc R U . . .
C39 C 0.2935(11) -0.0465(6) 0.7516(6) 0.0184(19) Uani 1 1 d . . . . .
C67 C 0.7067(11) 0.4396(7) 0.2478(5) 0.0167(19) Uani 1 1 d . . . . .
C101 C 0.7263(11) 1.2014(7) 0.5092(5) 0.020(2) Uani 1 1 d . . . . .
H10K H 0.641239 1.155612 0.508152 0.024 Uiso 1 1 calc R U . . .
H10L H 0.723275 1.253755 0.468864 0.024 Uiso 1 1 calc R U . . .
C46 C 0.1926(11) -0.2217(7) 0.7892(5) 0.0213(19) Uani 1 1 d . . . . .
H46 H 0.291281 -0.249446 0.777470 0.026 Uiso 1 1 calc R U . . .
C83 C 0.0063(11) 0.5822(7) 0.5049(6) 0.023(2) Uani 1 1 d . . . . .
H83A H 0.008523 0.555924 0.453576 0.028 Uiso 1 1 calc R U . . .
H83B H -0.084951 0.625592 0.516523 0.028 Uiso 1 1 calc R U . . .
C112 C 0.7680(11) 0.1781(7) 0.8907(5) 0.0194(19) Uani 1 1 d . . . . .
H11F H 0.788767 0.235657 0.854242 0.023 Uiso 1 1 calc R U . . .
H11G H 0.864872 0.143742 0.895251 0.023 Uiso 1 1 calc R U . . .
C91 C 0.3337(11) 0.5947(7) 0.1396(5) 0.023(2) Uani 1 1 d . . . . .
H91A H 0.373539 0.545685 0.101028 0.035 Uiso 1 1 calc R U . . .
H91B H 0.276948 0.558699 0.182949 0.035 Uiso 1 1 calc R U . . .
H91C H 0.416822 0.630355 0.155944 0.035 Uiso 1 1 calc R U . . .
C72 C 1.0815(11) 0.2360(7) 0.1686(5) 0.026(2) Uani 1 1 d . . . . .
H72 H 1.163063 0.192106 0.149989 0.031 Uiso 1 1 calc R U . . .
C49 C 0.6753(10) 0.5809(7) 0.4308(5) 0.0160(18) Uani 1 1 d . . . . .
C79 C 0.1269(12) 0.7344(7) 0.4502(5) 0.020(2) Uani 1 1 d . . . . .
H79A H 0.033112 0.772914 0.467870 0.024 Uiso 1 1 calc R U . . .
H79B H 0.118033 0.706445 0.400440 0.024 Uiso 1 1 calc R U . . .
C24 C 0.4010(10) 0.2124(7) 0.4309(5) 0.0192(19) Uani 1 1 d . . . . .
H24 H 0.421670 0.247732 0.383725 0.023 Uiso 1 1 calc R U . . .
C45 C 0.0727(12) -0.2860(7) 0.8155(5) 0.025(2) Uani 1 1 d . . . . .
H45 H 0.091406 -0.356660 0.822406 0.030 Uiso 1 1 calc R U . . .
C102 C 0.7038(11) 1.2540(7) 0.5850(6) 0.024(2) Uani 1 1 d . . . . .
H10M H 0.787818 1.299082 0.587218 0.035 Uiso 1 1 calc R U . . .
H10N H 0.699059 1.202730 0.625860 0.035 Uiso 1 1 calc R U . . .
H10O H 0.609995 1.293940 0.590761 0.035 Uiso 1 1 calc R U . . .
C106 C 0.6572(11) 0.1358(7) 1.0249(5) 0.022(2) Uani 1 1 d . . . . .
H10F H 0.568723 0.101896 1.011114 0.027 Uiso 1 1 calc R U . . .
H10G H 0.626090 0.166212 1.074869 0.027 Uiso 1 1 calc R U . . .
C73 C 0.9417(12) 0.1985(7) 0.1910(5) 0.027(2) Uani 1 1 d . . . . .
H73 H 0.926888 0.127441 0.189231 0.032 Uiso 1 1 calc R U . . .
C86 C 0.0173(13) 0.7486(9) 0.6171(6) 0.032(2) Uani 1 1 d . . . . .
H86A H 0.003987 0.807259 0.583872 0.047 Uiso 1 1 calc R U . . .
H86B H 0.033069 0.772397 0.666528 0.047 Uiso 1 1 calc R U . . .
H86C H -0.072451 0.706881 0.623081 0.047 Uiso 1 1 calc R U . . .
C57 C 0.8290(11) 0.9195(7) 0.2338(5) 0.019(2) Uani 1 1 d . . . . .
H57A H 0.918385 0.881739 0.244440 0.029 Uiso 1 1 calc R U . . .
H57B H 0.814615 0.980420 0.264562 0.029 Uiso 1 1 calc R U . . .
H57C H 0.841726 0.939400 0.180270 0.029 Uiso 1 1 calc R U . . .
C93 C 0.2282(11) 0.5568(7) -0.0325(6) 0.025(2) Uani 1 1 d . . . . .
H93A H 0.271433 0.505476 -0.068588 0.038 Uiso 1 1 calc R U . . .
H93B H 0.140878 0.589411 -0.050044 0.038 Uiso 1 1 calc R U . . .
H93C H 0.197356 0.524260 0.016982 0.038 Uiso 1 1 calc R U . . .
C33 C 0.7075(10) 0.5111(7) 0.7726(5) 0.0215(19) Uani 1 1 d . . . . .
H33 H 0.799951 0.541830 0.776693 0.026 Uiso 1 1 calc R U . . .
C23 C 0.4037(11) 0.1067(7) 0.4326(5) 0.022(2) Uani 1 1 d . . . . .
H23 H 0.429409 0.070796 0.387001 0.026 Uiso 1 1 calc R U . . .
C60 C 0.3947(11) 1.0486(7) 0.2109(6) 0.028(2) Uani 1 1 d . . . . .
H60 H 0.387945 1.119157 0.199080 0.034 Uiso 1 1 calc R U . . .
C99 C 0.8910(12) 1.0656(7) 0.5542(6) 0.026(2) Uani 1 1 d . . . . .
H99A H 0.900526 1.103484 0.600120 0.031 Uiso 1 1 calc R U . . .
H99B H 0.986070 1.027189 0.539371 0.031 Uiso 1 1 calc R U . . .
C48 C 0.0214(11) -0.0808(7) 0.7951(6) 0.026(2) Uani 1 1 d . . . . .
H48 H 0.002014 -0.010331 0.787784 0.032 Uiso 1 1 calc R U . . .
C47 C 0.3051(10) -0.0323(6) 0.6635(5) 0.0167(19) Uani 1 1 d . . . . .
C38 C 0.2581(11) 0.0627(7) 0.8601(5) 0.0166(19) Uani 1 1 d . . . . .
C82 C 0.3034(12) 0.5455(8) 0.4015(6) 0.026(2) Uani 1 1 d . . . . .
H82A H 0.312029 0.602222 0.364829 0.039 Uiso 1 1 calc R U . . .
H82B H 0.215275 0.505628 0.396378 0.039 Uiso 1 1 calc R U . . .
H82C H 0.393571 0.502035 0.392298 0.039 Uiso 1 1 calc R U . . .
C44 C -0.0718(12) -0.2478(7) 0.8314(5) 0.029(2) Uani 1 1 d . . . . .
H44 H -0.152511 -0.291428 0.849496 0.035 Uiso 1 1 calc R U . . .
C54 C 0.6639(10) 0.6887(6) 0.4324(5) 0.0144(18) Uani 1 1 d . . . . .
C81 C 0.2867(10) 0.5863(7) 0.4804(5) 0.0182(19) Uani 1 1 d . . . . .
H81A H 0.372788 0.630394 0.483695 0.022 Uiso 1 1 calc R U . . .
H81B H 0.291694 0.528502 0.516369 0.022 Uiso 1 1 calc R U . . .
C71 C 1.1024(12) 0.3401(7) 0.1736(7) 0.035(2) Uani 1 1 d . . . . .
H71 H 1.199120 0.367719 0.159016 0.042 Uiso 1 1 calc R U . . .
C103 C 0.8635(12) 1.0876(9) 0.4184(6) 0.033(3) Uani 1 1 d . . . . .
H10P H 0.851345 1.139531 0.378783 0.039 Uiso 1 1 calc R U . . .
H10Q H 0.774095 1.044240 0.424955 0.039 Uiso 1 1 calc R U . . .
C62 C 0.2783(10) 0.8885(7) 0.2367(5) 0.0218(19) Uani 1 1 d . . . . .
H62 H 0.191436 0.847855 0.243275 0.026 Uiso 1 1 calc R U . . .
C107 C 0.7773(12) 0.0555(8) 1.0322(6) 0.029(2) Uani 1 1 d . . . . .
H10H H 0.808579 0.023859 0.983244 0.043 Uiso 1 1 calc R U . . .
H10I H 0.737157 0.003483 1.069480 0.043 Uiso 1 1 calc R U . . .
H10J H 0.863689 0.087092 1.048507 0.043 Uiso 1 1 calc R U . . .
C100 C 0.7631(14) 0.9898(10) 0.5732(8) 0.044(3) Uani 1 1 d . . . . .
H10R H 0.757369 0.948467 0.529177 0.066 Uiso 1 1 calc R U . . .
H10S H 0.668094 1.027083 0.587140 0.066 Uiso 1 1 calc R U . . .
H10T H 0.782239 0.945554 0.615580 0.066 Uiso 1 1 calc R U . . .
C61 C 0.2675(11) 0.9918(7) 0.2183(5) 0.026(2) Uani 1 1 d . . . . .
H61 H 0.174128 1.022075 0.211096 0.031 Uiso 1 1 calc R U . . .
C98 C 1.0141(13) 1.2878(9) 0.4188(7) 0.038(3) Uani 1 1 d . . . . .
H98A H 1.007661 1.253089 0.371740 0.058 Uiso 1 1 calc R U . . .
H98B H 1.109658 1.323030 0.413996 0.058 Uiso 1 1 calc R U . . .
H98C H 0.931161 1.337227 0.428912 0.058 Uiso 1 1 calc R U . . .
C97 C 1.0046(11) 1.2102(8) 0.4834(6) 0.025(2) Uani 1 1 d . . . . .
H97A H 1.002069 1.246873 0.531074 0.030 Uiso 1 1 calc R U . . .
H97B H 1.096978 1.167318 0.476299 0.030 Uiso 1 1 calc R U . . .
C113 C 0.6682(12) 0.1034(7) 0.8592(5) 0.026(2) Uani 1 1 d . . . . .
H11H H 0.721219 0.076549 0.811799 0.040 Uiso 1 1 calc R U . . .
H11I H 0.575683 0.138403 0.849926 0.040 Uiso 1 1 calc R U . . .
H11J H 0.643669 0.047372 0.895688 0.040 Uiso 1 1 calc R U . . .
C80 C 0.2572(13) 0.8072(8) 0.4406(6) 0.030(2) Uani 1 1 d . . . . .
H80A H 0.243016 0.859104 0.402097 0.045 Uiso 1 1 calc R U . . .
H80B H 0.351060 0.769418 0.424881 0.045 Uiso 1 1 calc R U . . .
H80C H 0.261377 0.839966 0.488631 0.045 Uiso 1 1 calc R U . . .
C43 C -0.0973(12) -0.1449(7) 0.8205(6) 0.031(2) Uani 1 1 d . . . . .
H43 H -0.196527 -0.117778 0.830376 0.038 Uiso 1 1 calc R U . . .
C70 C 0.9813(11) 0.4035(7) 0.1998(6) 0.027(2) Uani 1 1 d . . . . .
H70 H 0.997374 0.474051 0.204192 0.033 Uiso 1 1 calc R U . . .
C68 C 0.5563(11) 0.3984(7) 0.2341(5) 0.0180(19) Uani 1 1 d . . . . .
H68A H 0.542930 0.330040 0.256802 0.027 Uiso 1 1 calc R U . . .
H68B H 0.554854 0.395327 0.179736 0.027 Uiso 1 1 calc R U . . .
H68C H 0.474819 0.443326 0.257057 0.027 Uiso 1 1 calc R U . . .
C84 C -0.0053(12) 0.4918(8) 0.5614(7) 0.035(3) Uani 1 1 d . . . . .
H84A H 0.084430 0.448202 0.550500 0.052 Uiso 1 1 calc R U . . .
H84B H -0.094281 0.452589 0.556798 0.052 Uiso 1 1 calc R U . . .
H84C H -0.013398 0.517045 0.612775 0.052 Uiso 1 1 calc R U . . .
C104 C 1.0011(16) 1.0223(12) 0.3915(8) 0.058(4) Uani 1 1 d . . . . .
H10U H 0.992539 0.994368 0.342323 0.086 Uiso 1 1 calc R U . . .
H10V H 1.008759 0.966504 0.428033 0.086 Uiso 1 1 calc R U . . .
H10W H 1.090925 1.063832 0.386950 0.086 Uiso 1 1 calc R U . . .

loop_
_atom_site_aniso_label
_atom_site_aniso_U_11
_atom_site_aniso_U_22
_atom_site_aniso_U_33
_atom_site_aniso_U_23
_atom_site_aniso_U_13
_atom_site_aniso_U_12
Fe1 0.0106(7) 0.0140(6) 0.0119(6) 0.0005(5) 0.0016(5) -0.0024(5)
Fe2 0.0107(7) 0.0150(6) 0.0116(6) 0.0005(5) 0.0005(5) -0.0014(5)
Cl77 0.0112(10) 0.0242(10) 0.0184(10) -0.0010(8) -0.0002(8) -0.0023(8)
Cl76 0.0117(10) 0.0227(10) 0.0206(10) -0.0016(8) -0.0001(8) -0.0022(8)
O15 0.019(4) 0.015(3) 0.019(3) 0.000(2) -0.004(3) -0.003(3)
O19 0.021(4) 0.013(3) 0.019(3) 0.004(2) 0.001(3) -0.003(3)
O18 0.024(4) 0.015(3) 0.019(3) -0.006(2) 0.003(3) 0.002(3)
O20 0.022(4) 0.017(3) 0.017(3) -0.002(2) 0.002(3) -0.005(3)
O16 0.023(4) 0.021(3) 0.017(3) 0.002(3) -0.001(3) 0.002(3)
O17 0.024(4) 0.025(3) 0.017(3) 0.003(3) -0.001(3) -0.005(3)
O14 0.027(4) 0.013(3) 0.021(3) 0.005(3) -0.001(3) -0.004(3)
N12 0.019(4) 0.012(3) 0.011(4) 0.000(3) 0.005(3) 0.003(3)
N6 0.015(4) 0.014(4) 0.013(4) -0.002(3) 0.007(3) -0.001(3)
N105 0.012(3) 0.014(3) 0.014(3) 0.000(3) 0.008(3) 0.001(3)
N5 0.008(4) 0.015(3) 0.012(3) 0.003(3) 0.005(3) -0.002(3)
N4 0.011(4) 0.020(4) 0.013(4) -0.001(3) -0.001(3) -0.002(3)
N78 0.012(4) 0.024(4) 0.015(4) 0.004(3) -0.004(3) -0.009(3)
N87 0.012(4) 0.019(3) 0.015(3) 0.001(3) 0.000(3) -0.002(3)
N96 0.011(4) 0.024(4) 0.019(4) 0.000(3) -0.002(3) -0.004(3)
N9 0.011(4) 0.019(4) 0.017(4) 0.002(3) -0.002(3) -0.001(3)
C30 0.018(5) 0.013(4) 0.008(4) 0.000(3) 0.002(3) 0.000(3)
N7 0.014(4) 0.010(3) 0.013(4) 0.000(3) 0.000(3) -0.004(3)
C26 0.012(4) 0.016(4) 0.011(4) 0.001(3) 0.001(4) -0.002(3)
C64 0.008(4) 0.017(4) 0.015(4) 0.000(3) -0.002(4) -0.007(3)
O13 0.034(4) 0.017(3) 0.022(3) 0.000(3) 0.003(3) -0.004(3)
C52 0.017(5) 0.030(5) 0.014(4) 0.002(4) -0.001(4) -0.006(4)
N11 0.020(4) 0.007(3) 0.014(4) -0.005(3) -0.003(3) 0.000(3)
N8 0.012(4) 0.018(4) 0.014(4) -0.001(3) 0.001(3) -0.002(3)
C36 0.004(4) 0.014(4) 0.020(4) 0.001(3) -0.002(4) 0.000(3)
C55 0.009(4) 0.019(4) 0.017(4) 0.002(3) -0.005(4) -0.004(3)
C108 0.011(4) 0.022(4) 0.017(4) -0.002(3) 0.003(4) -0.004(3)
C27 0.007(4) 0.015(4) 0.014(4) 0.000(3) 0.004(3) -0.002(3)
C37 0.016(5) 0.024(5) 0.016(5) 0.003(4) -0.003(4) -0.004(4)
C21 0.008(4) 0.031(5) 0.010(4) 0.001(4) 0.000(3) -0.009(4)
C35 0.016(4) 0.017(4) 0.014(4) 0.001(3) 0.000(3) -0.002(4)
C41 0.022(5) 0.020(4) 0.010(4) 0.000(3) 0.000(4) -0.004(4)
C29 0.015(5) 0.021(4) 0.021(4) -0.002(3) -0.004(4) 0.000(4)
C53 0.015(5) 0.017(4) 0.018(4) -0.005(3) -0.001(4) -0.001(4)
C56 0.008(4) 0.018(4) 0.010(4) 0.000(3) 0.001(3) -0.003(3)
N3 0.016(4) 0.018(4) 0.008(3) 0.001(3) 0.002(3) -0.005(3)
C66 0.008(4) 0.017(4) 0.019(4) -0.008(4) -0.004(4) 0.003(3)
C40 0.019(5) 0.018(4) 0.018(4) -0.003(4) 0.006(4) 0.002(4)
N10 0.016(4) 0.010(3) 0.019(4) 0.000(3) -0.005(3) -0.004(3)
C28 0.014(5) 0.009(4) 0.015(4) 0.001(3) 0.002(4) 0.000(3)
C110 0.015(4) 0.017(4) 0.024(4) 0.000(3) -0.003(4) 0.001(3)
C75 0.010(4) 0.024(5) 0.016(4) 0.000(4) 0.000(4) 0.001(4)
C90 0.013(4) 0.022(4) 0.015(4) 0.003(3) 0.002(4) -0.003(4)
C111 0.016(5) 0.028(5) 0.029(5) -0.006(4) -0.001(4) 0.007(4)
C25 0.013(5) 0.021(4) 0.018(4) 0.006(3) -0.004(4) -0.006(4)
C109 0.020(5) 0.032(5) 0.025(5) 0.000(4) 0.001(4) -0.011(4)
C58 0.014(5) 0.017(4) 0.016(4) 0.001(3) -0.004(4) -0.002(4)
C34 0.013(4) 0.022(4) 0.023(4) 0.003(4) 0.002(4) 0.002(4)
C22 0.015(5) 0.015(4) 0.017(4) 0.000(3) 0.002(4) -0.005(3)
C31 0.015(5) 0.023(4) 0.020(4) -0.001(3) 0.004(4) -0.003(4)
C74 0.017(5) 0.017(4) 0.028(5) 0.003(4) 0.007(4) -0.002(4)
C85 0.024(5) 0.026(5) 0.020(5) 0.001(4) -0.008(4) -0.004(4)
C59 0.015(5) 0.018(4) 0.027(5) -0.001(3) 0.002(4) -0.001(4)
C94 0.015(5) 0.021(4) 0.020(4) 0.001(3) -0.004(4) -0.001(4)
C65 0.017(5) 0.033(5) 0.007(4) -0.004(4) 0.003(4) 0.001(4)
C88 0.014(4) 0.018(4) 0.022(4) 0.002(3) -0.001(4) 0.000(3)
C32 0.026(5) 0.012(4) 0.027(5) -0.004(3) 0.004(4) -0.009(4)
C92 0.016(5) 0.031(5) 0.017(4) -0.003(4) -0.002(4) 0.000(4)
C63 0.016(4) 0.010(4) 0.019(4) -0.001(3) 0.004(4) -0.002(3)
C89 0.015(5) 0.029(5) 0.030(5) 0.008(4) -0.004(4) -0.005(4)
C69 0.017(5) 0.014(4) 0.013(4) 0.002(3) 0.001(4) 0.000(3)
C95 0.022(5) 0.021(4) 0.024(5) 0.003(4) 0.002(4) 0.004(4)
C51 0.012(4) 0.031(5) 0.014(4) 0.002(4) -0.002(4) -0.003(4)
C50 0.008(4) 0.023(4) 0.017(4) 0.001(3) 0.000(4) -0.003(4)
C39 0.020(5) 0.009(4) 0.024(5) 0.001(3) 0.002(4) -0.002(3)
C67 0.018(5) 0.017(4) 0.015(4) 0.003(3) -0.001(4) 0.000(4)
C101 0.014(5) 0.024(5) 0.022(5) 0.000(4) -0.003(4) 0.002(4)
C46 0.024(5) 0.018(4) 0.022(4) -0.002(3) -0.004(4) -0.001(4)
C83 0.012(5) 0.026(5) 0.033(5) -0.001(4) -0.006(4) -0.005(4)
C112 0.019(5) 0.018(4) 0.017(4) 0.001(3) 0.010(4) -0.002(4)
C91 0.019(5) 0.028(5) 0.022(4) 0.007(4) 0.001(4) -0.002(4)
C72 0.021(5) 0.029(5) 0.024(5) -0.002(4) 0.009(4) 0.012(4)
C49 0.005(4) 0.026(5) 0.017(4) -0.004(4) -0.003(4) -0.001(4)
C79 0.025(5) 0.015(4) 0.021(5) 0.001(4) -0.007(4) 0.005(4)
C24 0.014(5) 0.032(5) 0.012(4) 0.001(4) -0.002(4) -0.004(4)
C45 0.036(6) 0.019(4) 0.021(4) 0.002(4) -0.006(4) -0.005(4)
C102 0.016(5) 0.022(5) 0.030(5) 0.001(4) 0.003(4) 0.001(4)
C106 0.020(5) 0.024(5) 0.020(5) 0.008(4) 0.005(4) -0.008(4)
C73 0.036(6) 0.012(4) 0.031(5) -0.002(4) -0.003(5) 0.006(4)
C86 0.029(6) 0.046(6) 0.020(5) -0.012(4) -0.003(4) 0.002(5)
C57 0.020(5) 0.021(4) 0.019(5) 0.001(3) -0.008(4) -0.004(4)
C93 0.023(5) 0.026(5) 0.026(5) -0.008(4) -0.002(4) 0.001(4)
C33 0.017(5) 0.031(5) 0.018(4) -0.002(4) -0.005(4) -0.012(4)
C23 0.017(5) 0.029(5) 0.018(5) -0.001(4) -0.001(4) -0.003(4)
C60 0.027(5) 0.020(5) 0.037(5) 0.004(4) -0.002(5) 0.004(4)
C99 0.024(6) 0.022(5) 0.031(5) 0.000(4) -0.005(5) 0.003(4)
C48 0.026(5) 0.014(4) 0.034(5) 0.001(4) 0.009(4) -0.005(4)
C47 0.013(4) 0.013(4) 0.024(5) -0.006(4) 0.002(4) 0.002(3)
C38 0.013(5) 0.016(4) 0.019(5) 0.002(4) 0.003(4) -0.002(3)
C82 0.021(5) 0.028(5) 0.029(5) -0.001(4) -0.003(4) -0.002(4)
C44 0.036(6) 0.028(5) 0.020(5) 0.001(4) 0.006(4) -0.015(4)
C54 0.009(4) 0.016(4) 0.017(4) 0.003(3) 0.003(4) 0.000(3)
C81 0.011(5) 0.017(4) 0.027(5) 0.000(4) -0.004(4) 0.003(4)
C71 0.027(6) 0.021(5) 0.052(7) 0.003(4) 0.010(5) 0.004(4)
C103 0.020(5) 0.050(7) 0.030(6) -0.019(5) -0.009(5) 0.005(5)
C62 0.013(4) 0.031(5) 0.021(4) -0.007(4) 0.001(4) -0.002(4)
C107 0.032(6) 0.028(5) 0.027(5) 0.004(4) -0.004(5) 0.000(4)
C100 0.029(6) 0.043(7) 0.059(8) 0.018(6) -0.004(6) -0.011(5)
C61 0.016(5) 0.031(5) 0.030(5) 0.000(4) 0.000(4) 0.006(4)
C98 0.023(6) 0.037(6) 0.053(7) 0.018(5) -0.001(5) -0.003(5)
C97 0.013(5) 0.033(5) 0.030(5) -0.002(4) -0.005(4) -0.002(4)
C113 0.027(5) 0.027(5) 0.023(5) -0.004(4) 0.005(4) -0.004(4)
C80 0.038(6) 0.028(5) 0.025(5) 0.007(4) -0.009(5) -0.013(5)
C43 0.022(5) 0.024(5) 0.045(6) -0.002(4) 0.010(5) -0.006(4)
C70 0.017(5) 0.019(5) 0.042(6) -0.005(4) 0.006(4) 0.000(4)
C68 0.018(5) 0.020(4) 0.016(4) 0.001(3) -0.004(4) -0.009(4)
C84 0.017(5) 0.035(6) 0.052(7) 0.013(5) -0.005(5) -0.008(5)
C104 0.041(8) 0.080(10) 0.058(8) -0.047(8) -0.024(7) 0.027(7)

loop_
_atom_type_symbol
_atom_type_description
_atom_type_scat_dispersion_real
_atom_type_scat_dispersion_imag
_atom_type_scat_source
C C 0.0181 0.0091 'International Tables Vol C Tables 4.2.6.8 and 6.1.1.4'
H H 0.0000 0.0000 'International Tables Vol C Tables 4.2.6.8 and 6.1.1.4'
Cl Cl 0.3639 0.7018 'International Tables Vol C Tables 4.2.6.8 and 6.1.1.4'
Fe Fe -1.1336 3.1974 'International Tables Vol C Tables 4.2.6.8 and 6.1.1.4'
N N 0.0311 0.0180 'International Tables Vol C Tables 4.2.6.8 and 6.1.1.4'
O O 0.0492 0.0322 'International Tables Vol C Tables 4.2.6.8 and 6.1.1.4'

loop_
_geom_angle_atom_site_label_1
_geom_angle_atom_site_label_2
_geom_angle_atom_site_label_3
_geom_angle
_geom_angle_site_symmetry_1
_geom_angle_site_symmetry_3
_geom_angle_publ_flag
N6 Fe1 Cl76 106.8(2) . . ?
N6 Fe1 N5 95.1(3) . . ?
N6 Fe1 N4 153.1(3) . . ?
N6 Fe1 N3 84.7(3) . . ?
N5 Fe1 Cl76 100.6(2) . . ?
N4 Fe1 Cl76 99.6(2) . . ?
N4 Fe1 N5 84.8(3) . . ?
N4 Fe1 N3 83.8(3) . . ?
N3 Fe1 Cl76 104.7(2) . . ?
N3 Fe1 N5 153.6(3) . . ?
N9 Fe2 Cl77 101.5(2) . . ?
N9 Fe2 N11 152.0(3) . . ?
N9 Fe2 N10 85.0(3) . . ?
N11 Fe2 Cl77 106.0(3) . . ?
N8 Fe2 Cl77 103.5(2) . . ?
N8 Fe2 N9 83.7(3) . . ?
N8 Fe2 N11 85.1(3) . . ?
N8 Fe2 N10 154.3(3) . . ?
N10 Fe2 Cl77 101.4(2) . . ?
N10 Fe2 N11 94.4(3) . . ?
C64 N12 C66 130.1(7) . . ?
C64 N12 C65 115.8(7) . . ?
C66 N12 C65 113.4(7) . . ?
C39 N6 Fe1 116.2(6) . . ?
C38 N6 Fe1 127.4(6) . . ?
C38 N6 C39 116.3(7) . . ?
C108 N105 C112 108.1(6) . . ?
C110 N105 C108 110.8(6) . . ?
C110 N105 C112 107.9(6) . . ?
C110 N105 C106 110.2(6) . . ?
C106 N105 C108 108.7(6) . . ?
C106 N105 C112 111.1(6) . . ?
C36 N5 Fe1 126.2(6) . . ?
C36 N5 C28 118.1(7) . . ?
C28 N5 Fe1 114.6(5) . . ?
C26 N4 Fe1 114.8(6) . . ?
C27 N4 Fe1 117.7(6) . . ?
C27 N4 C26 127.5(8) . . ?
C85 N78 C81 106.7(7) . . ?
C83 N78 C85 112.1(7) . . ?
C83 N78 C79 106.0(7) . . ?
C83 N78 C81 111.0(7) . . ?
C79 N78 C85 110.7(7) . . ?
C79 N78 C81 110.4(7) . . ?
C94 N87 C90 108.8(6) . . ?
C88 N87 C90 108.1(6) . . ?
C88 N87 C94 110.6(6) . . ?
C92 N87 C90 110.7(7) . . ?
C92 N87 C94 108.5(6) . . ?
C92 N87 C88 110.2(7) . . ?
C101 N96 C99 112.2(8) . . ?
C101 N96 C103 106.6(7) . . ?
C101 N96 C97 110.6(7) . . ?
C99 N96 C103 111.3(8) . . ?
C99 N96 C97 105.7(7) . . ?
C103 N96 C97 110.4(8) . . ?
C55 N9 Fe2 117.5(6) . . ?
C55 N9 C54 127.8(8) . . ?
C54 N9 Fe2 114.6(6) . . ?
C35 C30 C28 119.8(7) . . ?
C31 C30 C35 117.8(8) . . ?
C31 C30 C28 122.1(8) . . ?
C36 N7 C37 116.3(7) . . ?
C36 N7 C38 131.2(7) . . ?
C38 N7 C37 112.0(7) . . ?
C21 C26 N4 112.5(7) . . ?
C25 C26 N4 127.4(8) . . ?
C25 C26 C21 119.9(8) . . ?
O19 C64 N12 118.3(8) . . ?
O19 C64 N10 124.0(8) . . ?
N10 C64 N12 117.7(7) . . ?
C53 C52 H52 119.9 . . ?
C51 C52 H52 119.9 . . ?
C51 C52 C53 120.3(9) . . ?
C66 N11 Fe2 126.8(6) . . ?
C66 N11 C67 118.3(7) . . ?
C67 N11 Fe2 115.0(6) . . ?
C75 N8 Fe2 118.5(6) . . ?
C75 N8 C49 126.6(8) . . ?
C49 N8 Fe2 114.7(6) . . ?
O15 C36 N5 124.3(8) . . ?
O15 C36 N7 118.4(8) . . ?
N5 C36 N7 117.3(7) . . ?
O18 C55 N9 127.1(8) . . ?
O18 C55 C56 120.6(8) . . ?
N9 C55 C56 112.3(7) . . ?
N105 C108 H10A 108.4 . . ?
N105 C108 H10B 108.4 . . ?
H10A C108 H10B 107.4 . . ?
C109 C108 N105 115.7(7) . . ?
C109 C108 H10A 108.4 . . ?
C109 C108 H10B 108.4 . . ?
O14 C27 N4 127.8(8) . . ?
O14 C27 C28 118.7(7) . . ?
N4 C27 C28 113.4(7) . . ?
N7 C37 H37A 109.5 . . ?
N7 C37 H37B 109.5 . . ?
N7 C37 H37C 109.5 . . ?
H37A C37 H37B 109.5 . . ?
H37A C37 H37C 109.5 . . ?
H37B C37 H37C 109.5 . . ?
C26 C21 N3 113.0(8) . . ?
C22 C21 C26 120.4(8) . . ?
C22 C21 N3 126.6(8) . . ?
C30 C35 H35 119.4 . . ?
C34 C35 C30 121.1(8) . . ?
C34 C35 H35 119.4 . . ?
C46 C41 C39 122.2(9) . . ?
C46 C41 C48 118.4(9) . . ?
C48 C41 C39 119.4(8) . . ?
H29A C29 H29B 109.5 . . ?
H29A C29 H29C 109.5 . . ?
H29B C29 H29C 109.5 . . ?
C28 C29 H29A 109.5 . . ?
C28 C29 H29B 109.5 . . ?
C28 C29 H29C 109.5 . . ?
C52 C53 H53 120.1 . . ?
C54 C53 C52 119.8(8) . . ?
C54 C53 H53 120.1 . . ?
N10 C56 C55 107.8(7) . . ?
N10 C56 C58 112.3(7) . . ?
N10 C56 C57 111.0(7) . . ?
C58 C56 C55 104.8(7) . . ?
C57 C56 C55 105.8(7) . . ?
C57 C56 C58 114.6(7) . . ?
C21 N3 Fe1 114.3(6) . . ?
C47 N3 Fe1 118.7(6) . . ?
C47 N3 C21 127.1(8) . . ?
O20 C66 N12 116.0(8) . . ?
O20 C66 N11 126.2(8) . . ?
N11 C66 N12 117.8(7) . . ?
H40A C40 H40B 109.5 . . ?
H40A C40 H40C 109.5 . . ?
H40B C40 H40C 109.5 . . ?
C39 C40 H40A 109.5 . . ?
C39 C40 H40B 109.5 . . ?
C39 C40 H40C 109.5 . . ?
C64 N10 Fe2 126.0(6) . . ?
C64 N10 C56 118.2(7) . . ?
C56 N10 Fe2 114.9(5) . . ?
N5 C28 C30 111.5(7) . . ?
N5 C28 C27 106.6(6) . . ?
N5 C28 C29 111.3(7) . . ?
C30 C28 C27 105.0(7) . . ?
C29 C28 C30 114.5(7) . . ?
C29 C28 C27 107.2(7) . . ?
N105 C110 H11A 108.4 . . ?
N105 C110 H11B 108.4 . . ?
H11A C110 H11B 107.5 . . ?
C111 C110 N105 115.5(7) . . ?
C111 C110 H11A 108.4 . . ?
C111 C110 H11B 108.4 . . ?
O17 C75 N8 127.6(9) . . ?
O17 C75 C67 119.5(8) . . ?
N8 C75 C67 112.9(8) . . ?
N87 C90 H90A 108.6 . . ?
N87 C90 H90B 108.6 . . ?
H90A C90 H90B 107.5 . . ?
C91 C90 N87 114.8(7) . . ?
C91 C90 H90A 108.6 . . ?
C91 C90 H90B 108.6 . . ?
C110 C111 H11C 109.5 . . ?
C110 C111 H11D 109.5 . . ?
C110 C111 H11E 109.5 . . ?
H11C C111 H11D 109.5 . . ?
H11C C111 H11E 109.5 . . ?
H11D C111 H11E 109.5 . . ?
C26 C25 H25 120.5 . . ?
C24 C25 C26 119.0(8) . . ?
C24 C25 H25 120.5 . . ?
C108 C109 H10C 109.5 . . ?
C108 C109 H10D 109.5 . . ?
C108 C109 H10E 109.5 . . ?
H10C C109 H10D 109.5 . . ?
H10C C109 H10E 109.5 . . ?
H10D C109 H10E 109.5 . . ?
C59 C58 C56 121.7(8) . . ?
C63 C58 C56 118.8(8) . . ?
C63 C58 C59 119.4(8) . . ?
C35 C34 H34 119.6 . . ?
C33 C34 C35 120.8(8) . . ?
C33 C34 H34 119.6 . . ?
C21 C22 H22 120.6 . . ?
C23 C22 C21 118.8(8) . . ?
C23 C22 H22 120.6 . . ?
C30 C31 H31 119.6 . . ?
C30 C31 C32 120.8(9) . . ?
C32 C31 H31 119.6 . . ?
C69 C74 H74 120.1 . . ?
C69 C74 C73 119.8(9) . . ?
C73 C74 H74 120.1 . . ?
N78 C85 H85A 108.6 . . ?
N78 C85 H85B 108.6 . . ?
H85A C85 H85B 107.6 . . ?
C86 C85 N78 114.4(8) . . ?
C86 C85 H85A 108.6 . . ?
C86 C85 H85B 108.6 . . ?
C58 C59 H59 120.4 . . ?
C58 C59 C60 119.2(8) . . ?
C60 C59 H59 120.4 . . ?
N87 C94 H94A 108.4 . . ?
N87 C94 H94B 108.4 . . ?
H94A C94 H94B 107.5 . . ?
C95 C94 N87 115.4(7) . . ?
C95 C94 H94A 108.4 . . ?
C95 C94 H94B 108.4 . . ?
N12 C65 H65A 109.5 . . ?
N12 C65 H65B 109.5 . . ?
N12 C65 H65C 109.5 . . ?
H65A C65 H65B 109.5 . . ?
H65A C65 H65C 109.5 . . ?
H65B C65 H65C 109.5 . . ?
N87 C88 H88A 108.4 . . ?
N87 C88 H88B 108.4 . . ?
H88A C88 H88B 107.4 . . ?
C89 C88 N87 115.7(7) . . ?
C89 C88 H88A 108.4 . . ?
C89 C88 H88B 108.4 . . ?
C31 C32 H32 119.9 . . ?
C33 C32 C31 120.3(8) . . ?
C33 C32 H32 119.9 . . ?
N87 C92 H92A 108.3 . . ?
N87 C92 H92B 108.3 . . ?
N87 C92 C93 116.0(8) . . ?
H92A C92 H92B 107.4 . . ?
C93 C92 H92A 108.3 . . ?
C93 C92 H92B 108.3 . . ?
C58 C63 H63 119.5 . . ?
C58 C63 C62 121.1(8) . . ?
C62 C63 H63 119.5 . . ?
C88 C89 H89A 109.5 . . ?
C88 C89 H89B 109.5 . . ?
C88 C89 H89C 109.5 . . ?
H89A C89 H89B 109.5 . . ?
H89A C89 H89C 109.5 . . ?
H89B C89 H89C 109.5 . . ?
C74 C69 C67 121.4(8) . . ?
C74 C69 C70 118.4(9) . . ?
C70 C69 C67 120.1(8) . . ?
C94 C95 H95A 109.5 . . ?
C94 C95 H95B 109.5 . . ?
C94 C95 H95C 109.5 . . ?
H95A C95 H95B 109.5 . . ?
H95A C95 H95C 109.5 . . ?
H95B C95 H95C 109.5 . . ?
C52 C51 H51 119.6 . . ?
C52 C51 C50 120.8(8) . . ?
C50 C51 H51 119.6 . . ?
C51 C50 H50 120.2 . . ?
C49 C50 C51 119.5(8) . . ?
C49 C50 H50 120.2 . . ?
N6 C39 C41 112.3(8) . . ?
N6 C39 C40 110.3(7) . . ?
N6 C39 C47 106.7(7) . . ?
C41 C39 C40 113.7(7) . . ?
C41 C39 C47 109.4(7) . . ?
C40 C39 C47 103.8(8) . . ?
N11 C67 C75 107.8(7) . . ?
N11 C67 C69 110.7(7) . . ?
N11 C67 C68 111.6(7) . . ?
C69 C67 C75 108.3(7) . . ?
C68 C67 C75 106.4(7) . . ?
C68 C67 C69 111.8(7) . . ?
N96 C101 H10K 108.5 . . ?
N96 C101 H10L 108.5 . . ?
N96 C101 C102 115.0(8) . . ?
H10K C101 H10L 107.5 . . ?
C102 C101 H10K 108.5 . . ?
C102 C101 H10L 108.5 . . ?
C41 C46 H46 119.8 . . ?
C41 C46 C45 120.4(9) . . ?
C45 C46 H46 119.8 . . ?
N78 C83 H83A 108.7 . . ?
N78 C83 H83B 108.7 . . ?
N78 C83 C84 114.4(8) . . ?
H83A C83 H83B 107.6 . . ?
C84 C83 H83A 108.7 . . ?
C84 C83 H83B 108.7 . . ?
N105 C112 H11F 108.7 . . ?
N105 C112 H11G 108.7 . . ?
H11F C112 H11G 107.6 . . ?
C113 C112 N105 114.4(7) . . ?
C113 C112 H11F 108.7 . . ?
C113 C112 H11G 108.7 . . ?
C90 C91 H91A 109.5 . . ?
C90 C91 H91B 109.5 . . ?
C90 C91 H91C 109.5 . . ?
H91A C91 H91B 109.5 . . ?
H91A C91 H91C 109.5 . . ?
H91B C91 H91C 109.5 . . ?
C73 C72 H72 120.7 . . ?
C73 C72 C71 118.6(9) . . ?
C71 C72 H72 120.7 . . ?
N8 C49 C54 112.4(8) . . ?
C50 C49 N8 127.7(8) . . ?
C50 C49 C54 119.8(8) . . ?
N78 C79 H79A 108.8 . . ?
N78 C79 H79B 108.8 . . ?
N78 C79 C80 113.9(8) . . ?
H79A C79 H79B 107.7 . . ?
C80 C79 H79A 108.8 . . ?
C80 C79 H79B 108.8 . . ?
C25 C24 H24 119.3 . . ?
C25 C24 C23 121.4(8) . . ?
C23 C24 H24 119.3 . . ?
C46 C45 H45 119.6 . . ?
C44 C45 C46 120.8(9) . . ?
C44 C45 H45 119.6 . . ?
C101 C102 H10M 109.5 . . ?
C101 C102 H10N 109.5 . . ?
C101 C102 H10O 109.5 . . ?
H10M C102 H10N 109.5 . . ?
H10M C102 H10O 109.5 . . ?
H10N C102 H10O 109.5 . . ?
N105 C106 H10F 108.3 . . ?
N105 C106 H10G 108.3 . . ?
N105 C106 C107 115.8(8) . . ?
H10F C106 H10G 107.4 . . ?
C107 C106 H10F 108.3 . . ?
C107 C106 H10G 108.3 . . ?
C74 C73 H73 119.3 . . ?
C72 C73 C74 121.4(8) . . ?
C72 C73 H73 119.3 . . ?
C85 C86 H86A 109.5 . . ?
C85 C86 H86B 109.5 . . ?
C85 C86 H86C 109.5 . . ?
H86A C86 H86B 109.5 . . ?
H86A C86 H86C 109.5 . . ?
H86B C86 H86C 109.5 . . ?
C56 C57 H57A 109.5 . . ?
C56 C57 H57B 109.5 . . ?
C56 C57 H57C 109.5 . . ?
H57A C57 H57B 109.5 . . ?
H57A C57 H57C 109.5 . . ?
H57B C57 H57C 109.5 . . ?
C92 C93 H93A 109.5 . . ?
C92 C93 H93B 109.5 . . ?
C92 C93 H93C 109.5 . . ?
H93A C93 H93B 109.5 . . ?
H93A C93 H93C 109.5 . . ?
H93B C93 H93C 109.5 . . ?
C34 C33 H33 120.4 . . ?
C32 C33 C34 119.2(8) . . ?
C32 C33 H33 120.4 . . ?
C22 C23 H23 119.8 . . ?
C24 C23 C22 120.4(9) . . ?
C24 C23 H23 119.8 . . ?
C59 C60 H60 119.0 . . ?
C61 C60 C59 122.1(9) . . ?
C61 C60 H60 119.0 . . ?
N96 C99 H99A 108.8 . . ?
N96 C99 H99B 108.8 . . ?
N96 C99 C100 114.0(9) . . ?
H99A C99 H99B 107.6 . . ?
C100 C99 H99A 108.8 . . ?
C100 C99 H99B 108.8 . . ?
C41 C48 H48 119.5 . . ?
C41 C48 C43 121.0(9) . . ?
C43 C48 H48 119.5 . . ?
O13 C47 N3 128.1(9) . . ?
O13 C47 C39 119.6(8) . . ?
N3 C47 C39 112.2(7) . . ?
O16 C38 N6 126.1(8) . . ?
O16 C38 N7 117.3(8) . . ?
N6 C38 N7 116.5(7) . . ?
H82A C82 H82B 109.5 . . ?
H82A C82 H82C 109.5 . . ?
H82B C82 H82C 109.5 . . ?
C81 C82 H82A 109.5 . . ?
C81 C82 H82B 109.5 . . ?
C81 C82 H82C 109.5 . . ?
C45 C44 H44 120.6 . . ?
C45 C44 C43 118.9(9) . . ?
C43 C44 H44 120.6 . . ?
N9 C54 C49 112.7(8) . . ?
C53 C54 N9 127.5(8) . . ?
C53 C54 C49 119.8(8) . . ?
N78 C81 H81A 108.5 . . ?
N78 C81 H81B 108.5 . . ?
C82 C81 N78 115.0(7) . . ?
C82 C81 H81A 108.5 . . ?
C82 C81 H81B 108.5 . . ?
H81A C81 H81B 107.5 . . ?
C72 C71 H71 120.0 . . ?
C70 C71 C72 119.9(10) . . ?
C70 C71 H71 120.0 . . ?
N96 C103 H10P 108.7 . . ?
N96 C103 H10Q 108.7 . . ?
N96 C103 C104 114.0(9) . . ?
H10P C103 H10Q 107.6 . . ?
C104 C103 H10P 108.7 . . ?
C104 C103 H10Q 108.7 . . ?
C63 C62 H62 120.1 . . ?
C63 C62 C61 119.8(8) . . ?
C61 C62 H62 120.1 . . ?
C106 C107 H10H 109.5 . . ?
C106 C107 H10I 109.5 . . ?
C106 C107 H10J 109.5 . . ?
H10H C107 H10I 109.5 . . ?
H10H C107 H10J 109.5 . . ?
H10I C107 H10J 109.5 . . ?
C99 C100 H10R 109.5 . . ?
C99 C100 H10S 109.5 . . ?
C99 C100 H10T 109.5 . . ?
H10R C100 H10S 109.5 . . ?
H10R C100 H10T 109.5 . . ?
H10S C100 H10T 109.5 . . ?
C60 C61 C62 118.5(9) . . ?
C60 C61 H61 120.8 . . ?
C62 C61 H61 120.8 . . ?
H98A C98 H98B 109.5 . . ?
H98A C98 H98C 109.5 . . ?
H98B C98 H98C 109.5 . . ?
C97 C98 H98A 109.5 . . ?
C97 C98 H98B 109.5 . . ?
C97 C98 H98C 109.5 . . ?
N96 C97 H97A 108.5 . . ?
N96 C97 H97B 108.5 . . ?
C98 C97 N96 115.3(8) . . ?
C98 C97 H97A 108.5 . . ?
C98 C97 H97B 108.5 . . ?
H97A C97 H97B 107.5 . . ?
C112 C113 H11H 109.5 . . ?
C112 C113 H11I 109.5 . . ?
C112 C113 H11J 109.5 . . ?
H11H C113 H11I 109.5 . . ?
H11H C113 H11J 109.5 . . ?
H11I C113 H11J 109.5 . . ?
C79 C80 H80A 109.5 . . ?
C79 C80 H80B 109.5 . . ?
C79 C80 H80C 109.5 . . ?
H80A C80 H80B 109.5 . . ?
H80A C80 H80C 109.5 . . ?
H80B C80 H80C 109.5 . . ?
C48 C43 H43 119.7 . . ?
C44 C43 C48 120.5(10) . . ?
C44 C43 H43 119.7 . . ?
C69 C70 C71 121.7(9) . . ?
C69 C70 H70 119.2 . . ?
C71 C70 H70 119.2 . . ?
C67 C68 H68A 109.5 . . ?
C67 C68 H68B 109.5 . . ?
C67 C68 H68C 109.5 . . ?
H68A C68 H68B 109.5 . . ?
H68A C68 H68C 109.5 . . ?
H68B C68 H68C 109.5 . . ?
C83 C84 H84A 109.5 . . ?
C83 C84 H84B 109.5 . . ?
C83 C84 H84C 109.5 . . ?
H84A C84 H84B 109.5 . . ?
H84A C84 H84C 109.5 . . ?
H84B C84 H84C 109.5 . . ?
C103 C104 H10U 109.5 . . ?
C103 C104 H10V 109.5 . . ?
C103 C104 H10W 109.5 . . ?
H10U C104 H10V 109.5 . . ?
H10U C104 H10W 109.5 . . ?
H10V C104 H10W 109.5 . . ?

loop_
_geom_bond_atom_site_label_1
_geom_bond_atom_site_label_2
_geom_bond_distance
_geom_bond_site_symmetry_2
_geom_bond_publ_flag
Fe1 Cl76 2.379(2) . ?
Fe1 N6 1.865(7) . ?
Fe1 N5 1.884(7) . ?
Fe1 N4 1.874(8) . ?
Fe1 N3 1.879(7) . ?
Fe2 Cl77 2.370(2) . ?
Fe2 N9 1.882(8) . ?
Fe2 N11 1.886(7) . ?
Fe2 N8 1.874(7) . ?
Fe2 N10 1.883(7) . ?
O15 C36 1.228(11) . ?
O19 C64 1.243(10) . ?
O18 C55 1.233(11) . ?
O20 C66 1.238(11) . ?
O16 C38 1.224(11) . ?
O17 C75 1.235(11) . ?
O14 C27 1.239(10) . ?
N12 C64 1.419(11) . ?
N12 C66 1.425(11) . ?
N12 C65 1.476(11) . ?
N6 C39 1.501(11) . ?
N6 C38 1.355(12) . ?
N105 C108 1.536(11) . ?
N105 C110 1.511(11) . ?
N105 C112 1.536(11) . ?
N105 C106 1.512(10) . ?
N5 C36 1.355(11) . ?
N5 C28 1.491(10) . ?
N4 C26 1.417(11) . ?
N4 C27 1.336(11) . ?
N78 C85 1.515(12) . ?
N78 C83 1.510(12) . ?
N78 C79 1.515(11) . ?
N78 C81 1.528(12) . ?
N87 C90 1.532(10) . ?
N87 C94 1.527(11) . ?
N87 C88 1.522(11) . ?
N87 C92 1.509(11) . ?
N96 C101 1.502(12) . ?
N96 C99 1.508(12) . ?
N96 C103 1.516(12) . ?
N96 C97 1.526(12) . ?
N9 C55 1.354(11) . ?
N9 C54 1.409(11) . ?
C30 C35 1.397(13) . ?
C30 C28 1.532(13) . ?
C30 C31 1.390(12) . ?
N7 C36 1.421(10) . ?
N7 C37 1.466(11) . ?
N7 C38 1.443(11) . ?
C26 C21 1.408(13) . ?
C26 C25 1.405(12) . ?
C64 N10 1.341(11) . ?
O13 C47 1.226(11) . ?
C52 H52 0.9500 . ?
C52 C53 1.396(13) . ?
C52 C51 1.386(13) . ?
N11 C66 1.325(12) . ?
N11 C67 1.488(11) . ?
N8 C75 1.336(12) . ?
N8 C49 1.417(11) . ?
C55 C56 1.574(11) . ?
C108 H10A 0.9900 . ?
C108 H10B 0.9900 . ?
C108 C109 1.507(12) . ?
C27 C28 1.567(12) . ?
C37 H37A 0.9800 . ?
C37 H37B 0.9800 . ?
C37 H37C 0.9800 . ?
C21 N3 1.423(11) . ?
C21 C22 1.406(13) . ?
C35 H35 0.9500 . ?
C35 C34 1.381(12) . ?
C41 C39 1.513(13) . ?
C41 C46 1.383(13) . ?
C41 C48 1.392(14) . ?
C29 H29A 0.9800 . ?
C29 H29B 0.9800 . ?
C29 H29C 0.9800 . ?
C29 C28 1.522(13) . ?
C53 H53 0.9500 . ?
C53 C54 1.392(13) . ?
C56 N10 1.474(11) . ?
C56 C58 1.542(13) . ?
C56 C57 1.525(12) . ?
N3 C47 1.344(11) . ?
C40 H40A 0.9800 . ?
C40 H40B 0.9800 . ?
C40 H40C 0.9800 . ?
C40 C39 1.533(14) . ?
C110 H11A 0.9900 . ?
C110 H11B 0.9900 . ?
C110 C111 1.498(13) . ?
C75 C67 1.562(12) . ?
C90 H90A 0.9900 . ?
C90 H90B 0.9900 . ?
C90 C91 1.516(12) . ?
C111 H11C 0.9800 . ?
C111 H11D 0.9800 . ?
C111 H11E 0.9800 . ?
C25 H25 0.9500 . ?
C25 C24 1.385(13) . ?
C109 H10C 0.9800 . ?
C109 H10D 0.9800 . ?
C109 H10E 0.9800 . ?
C58 C59 1.392(12) . ?
C58 C63 1.375(13) . ?
C34 H34 0.9500 . ?
C34 C33 1.381(13) . ?
C22 H22 0.9500 . ?
C22 C23 1.398(13) . ?
C31 H31 0.9500 . ?
C31 C32 1.401(13) . ?
C74 H74 0.9500 . ?
C74 C69 1.380(12) . ?
C74 C73 1.415(13) . ?
C85 H85A 0.9900 . ?
C85 H85B 0.9900 . ?
C85 C86 1.508(15) . ?
C59 H59 0.9500 . ?
C59 C60 1.392(13) . ?
C94 H94A 0.9900 . ?
C94 H94B 0.9900 . ?
C94 C95 1.500(13) . ?
C65 H65A 0.9800 . ?
C65 H65B 0.9800 . ?
C65 H65C 0.9800 . ?
C88 H88A 0.9900 . ?
C88 H88B 0.9900 . ?
C88 C89 1.507(12) . ?
C32 H32 0.9500 . ?
C32 C33 1.380(14) . ?
C92 H92A 0.9900 . ?
C92 H92B 0.9900 . ?
C92 C93 1.509(13) . ?
C63 H63 0.9500 . ?
C63 C62 1.395(13) . ?
C89 H89A 0.9800 . ?
C89 H89B 0.9800 . ?
C89 H89C 0.9800 . ?
C69 C67 1.542(13) . ?
C69 C70 1.382(13) . ?
C95 H95A 0.9800 . ?
C95 H95B 0.9800 . ?
C95 H95C 0.9800 . ?
C51 H51 0.9500 . ?
C51 C50 1.395(13) . ?
C50 H50 0.9500 . ?
C50 C49 1.393(13) . ?
C39 C47 1.575(13) . ?
C67 C68 1.531(13) . ?
C101 H10K 0.9900 . ?
C101 H10L 0.9900 . ?
C101 C102 1.525(13) . ?
C46 H46 0.9500 . ?
C46 C45 1.405(14) . ?
C83 H83A 0.9900 . ?
C83 H83B 0.9900 . ?
C83 C84 1.537(14) . ?
C112 H11F 0.9900 . ?
C112 H11G 0.9900 . ?
C112 C113 1.524(13) . ?
C91 H91A 0.9800 . ?
C91 H91B 0.9800 . ?
C91 H91C 0.9800 . ?
C72 H72 0.9500 . ?
C72 C73 1.365(14) . ?
C72 C71 1.395(14) . ?
C49 C54 1.421(12) . ?
C79 H79A 0.9900 . ?
C79 H79B 0.9900 . ?
C79 C80 1.520(14) . ?
C24 H24 0.9500 . ?
C24 C23 1.391(14) . ?
C45 H45 0.9500 . ?
C45 C44 1.378(15) . ?
C102 H10M 0.9800 . ?
C102 H10N 0.9800 . ?
C102 H10O 0.9800 . ?
C106 H10F 0.9900 . ?
C106 H10G 0.9900 . ?
C106 C107 1.516(14) . ?
C73 H73 0.9500 . ?
C86 H86A 0.9800 . ?
C86 H86B 0.9800 . ?
C86 H86C 0.9800 . ?
C57 H57A 0.9800 . ?
C57 H57B 0.9800 . ?
C57 H57C 0.9800 . ?
C93 H93A 0.9800 . ?
C93 H93B 0.9800 . ?
C93 H93C 0.9800 . ?
C33 H33 0.9500 . ?
C23 H23 0.9500 . ?
C60 H60 0.9500 . ?
C60 C61 1.373(14) . ?
C99 H99A 0.9900 . ?
C99 H99B 0.9900 . ?
C99 C100 1.536(15) . ?
C48 H48 0.9500 . ?
C48 C43 1.392(13) . ?
C82 H82A 0.9800 . ?
C82 H82B 0.9800 . ?
C82 H82C 0.9800 . ?
C82 C81 1.512(14) . ?
C44 H44 0.9500 . ?
C44 C43 1.383(14) . ?
C81 H81A 0.9900 . ?
C81 H81B 0.9900 . ?
C71 H71 0.9500 . ?
C71 C70 1.390(14) . ?
C103 H10P 0.9900 . ?
C103 H10Q 0.9900 . ?
C103 C104 1.518(16) . ?
C62 H62 0.9500 . ?
C62 C61 1.396(14) . ?
C107 H10H 0.9800 . ?
C107 H10I 0.9800 . ?
C107 H10J 0.9800 . ?
C100 H10R 0.9800 . ?
C100 H10S 0.9800 . ?
C100 H10T 0.9800 . ?
C61 H61 0.9500 . ?
C98 H98A 0.9800 . ?
C98 H98B 0.9800 . ?
C98 H98C 0.9800 . ?
C98 C97 1.520(15) . ?
C97 H97A 0.9900 . ?
C97 H97B 0.9900 . ?
C113 H11H 0.9800 . ?
C113 H11I 0.9800 . ?
C113 H11J 0.9800 . ?
C80 H80A 0.9800 . ?
C80 H80B 0.9800 . ?
C80 H80C 0.9800 . ?
C43 H43 0.9500 . ?
C70 H70 0.9500 . ?
C68 H68A 0.9800 . ?
C68 H68B 0.9800 . ?
C68 H68C 0.9800 . ?
C84 H84A 0.9800 . ?
C84 H84B 0.9800 . ?
C84 H84C 0.9800 . ?
C104 H10U 0.9800 . ?
C104 H10V 0.9800 . ?
C104 H10W 0.9800 . ?

loop_
_geom_torsion_atom_site_label_1
_geom_torsion_atom_site_label_2
_geom_torsion_atom_site_label_3
_geom_torsion_atom_site_label_4
_geom_torsion
_geom_torsion_site_symmetry_1
_geom_torsion_site_symmetry_2
_geom_torsion_site_symmetry_3
_geom_torsion_site_symmetry_4
_geom_torsion_publ_flag
Fe1 N6 C39 C41 -114.2(7) . . . . ?
Fe1 N6 C39 C40 117.8(7) . . . . ?
Fe1 N6 C39 C47 5.6(9) . . . . ?
Fe1 N6 C38 O16 173.6(7) . . . . ?
Fe1 N6 C38 N7 -6.0(12) . . . . ?
Fe1 N5 C36 O15 -170.4(7) . . . . ?
Fe1 N5 C36 N7 10.9(11) . . . . ?
Fe1 N5 C28 C30 -128.3(6) . . . . ?
Fe1 N5 C28 C27 -14.2(8) . . . . ?
Fe1 N5 C28 C29 102.4(7) . . . . ?
Fe1 N4 C26 C21 -10.7(10) . . . . ?
Fe1 N4 C26 C25 173.3(7) . . . . ?
Fe1 N4 C27 O14 -168.8(7) . . . . ?
Fe1 N4 C27 C28 8.7(10) . . . . ?
Fe1 N3 C47 O13 171.6(8) . . . . ?
Fe1 N3 C47 C39 -11.3(10) . . . . ?
Fe2 N9 C55 O18 -168.8(8) . . . . ?
Fe2 N9 C55 C56 9.6(9) . . . . ?
Fe2 N9 C54 C53 172.0(8) . . . . ?
Fe2 N9 C54 C49 -10.3(9) . . . . ?
Fe2 N11 C66 O20 173.2(7) . . . . ?
Fe2 N11 C66 N12 -3.4(12) . . . . ?
Fe2 N11 C67 C75 4.5(9) . . . . ?
Fe2 N11 C67 C69 -113.8(7) . . . . ?
Fe2 N11 C67 C68 120.9(7) . . . . ?
Fe2 N8 C75 O17 175.0(8) . . . . ?
Fe2 N8 C75 C67 -8.0(10) . . . . ?
Fe2 N8 C49 C50 -174.0(7) . . . . ?
Fe2 N8 C49 C54 9.7(10) . . . . ?
Cl77 Fe2 N9 C55 86.8(6) . . . . ?
Cl77 Fe2 N9 C54 -90.0(6) . . . . ?
Cl77 Fe2 N11 C66 -82.8(8) . . . . ?
Cl77 Fe2 N11 C67 95.6(6) . . . . ?
Cl77 Fe2 N8 C75 -96.6(7) . . . . ?
Cl77 Fe2 N8 C49 88.0(6) . . . . ?
Cl77 Fe2 N10 C64 83.2(7) . . . . ?
Cl77 Fe2 N10 C56 -86.3(6) . . . . ?
Cl76 Fe1 N6 C39 94.5(6) . . . . ?
Cl76 Fe1 N6 C38 -81.8(8) . . . . ?
Cl76 Fe1 N5 C36 84.6(7) . . . . ?
Cl76 Fe1 N5 C28 -83.2(6) . . . . ?
Cl76 Fe1 N4 C26 -91.9(6) . . . . ?
Cl76 Fe1 N4 C27 86.0(7) . . . . ?
Cl76 Fe1 N3 C21 87.5(6) . . . . ?
Cl76 Fe1 N3 C47 -94.0(7) . . . . ?
O19 C64 N10 Fe2 -168.4(7) . . . . ?
O19 C64 N10 C56 0.8(13) . . . . ?
O18 C55 C56 N10 -179.5(8) . . . . ?
O18 C55 C56 C58 -59.8(10) . . . . ?
O18 C55 C56 C57 61.6(10) . . . . ?
O17 C75 C67 N11 179.4(8) . . . . ?
O17 C75 C67 C69 -60.8(11) . . . . ?
O17 C75 C67 C68 59.6(10) . . . . ?
O14 C27 C28 N5 -178.6(8) . . . . ?
O14 C27 C28 C30 -60.1(10) . . . . ?
O14 C27 C28 C29 62.1(10) . . . . ?
N12 C64 N10 Fe2 10.5(12) . . . . ?
N12 C64 N10 C56 179.7(7) . . . . ?
N6 Fe1 N5 C36 -23.6(8) . . . . ?
N6 Fe1 N5 C28 168.7(6) . . . . ?
N6 Fe1 N4 C26 77.1(9) . . . . ?
N6 Fe1 N4 C27 -104.9(9) . . . . ?
N6 Fe1 N3 C21 -166.5(6) . . . . ?
N6 Fe1 N3 C47 12.0(7) . . . . ?
N6 C39 C47 O13 -179.2(8) . . . . ?
N6 C39 C47 N3 3.4(10) . . . . ?
N5 Fe1 N6 C39 -162.9(6) . . . . ?
N5 Fe1 N6 C38 20.9(8) . . . . ?
N5 Fe1 N4 C26 168.2(6) . . . . ?
N5 Fe1 N4 C27 -13.9(7) . . . . ?
N5 Fe1 N3 C21 -75.7(10) . . . . ?
N5 Fe1 N3 C47 102.8(9) . . . . ?
N4 Fe1 N6 C39 -74.3(10) . . . . ?
N4 Fe1 N6 C38 109.5(9) . . . . ?
N4 Fe1 N5 C36 -176.6(8) . . . . ?
N4 Fe1 N5 C28 15.6(6) . . . . ?
N4 Fe1 N3 C21 -10.8(6) . . . . ?
N4 Fe1 N3 C47 167.7(7) . . . . ?
N4 C26 C21 N3 2.0(11) . . . . ?
N4 C26 C21 C22 -175.0(8) . . . . ?
N4 C26 C25 C24 176.5(9) . . . . ?
N4 C27 C28 N5 3.6(10) . . . . ?
N4 C27 C28 C30 122.1(8) . . . . ?
N4 C27 C28 C29 -115.7(8) . . . . ?
N9 Fe2 N11 C66 108.0(9) . . . . ?
N9 Fe2 N11 C67 -73.6(9) . . . . ?
N9 Fe2 N8 C75 163.0(7) . . . . ?
N9 Fe2 N8 C49 -12.3(6) . . . . ?
N9 Fe2 N10 C64 -176.0(8) . . . . ?
N9 Fe2 N10 C56 14.5(6) . . . . ?
N9 C55 C56 N10 1.9(10) . . . . ?
N9 C55 C56 C58 121.6(8) . . . . ?
N9 C55 C56 C57 -117.0(8) . . . . ?
C30 C35 C34 C33 0.9(13) . . . . ?
C30 C31 C32 C33 1.8(14) . . . . ?
C26 N4 C27 O14 8.8(15) . . . . ?
C26 N4 C27 C28 -173.7(8) . . . . ?
C26 C21 N3 Fe1 7.6(10) . . . . ?
C26 C21 N3 C47 -170.7(9) . . . . ?
C26 C21 C22 C23 -1.7(13) . . . . ?
C26 C25 C24 C23 -2.5(14) . . . . ?
C64 N12 C66 O20 162.0(9) . . . . ?
C64 N12 C66 N11 -21.1(14) . . . . ?
C52 C53 C54 N9 177.6(9) . . . . ?
C52 C53 C54 C49 0.0(13) . . . . ?
C52 C51 C50 C49 1.3(14) . . . . ?
N11 Fe2 N9 C55 -103.8(8) . . . . ?
N11 Fe2 N9 C54 79.5(9) . . . . ?
N11 Fe2 N8 C75 8.7(7) . . . . ?
N11 Fe2 N8 C49 -166.6(7) . . . . ?
N11 Fe2 N10 C64 -24.1(8) . . . . ?
N11 Fe2 N10 C56 166.4(6) . . . . ?
N8 Fe2 N9 C55 -170.7(7) . . . . ?
N8 Fe2 N9 C54 12.5(6) . . . . ?
N8 Fe2 N11 C66 174.6(8) . . . . ?
N8 Fe2 N11 C67 -7.0(6) . . . . ?
N8 Fe2 N10 C64 -112.0(9) . . . . ?
N8 Fe2 N10 C56 78.6(9) . . . . ?
N8 C75 C67 N11 2.0(10) . . . . ?
N8 C75 C67 C69 121.9(8) . . . . ?
N8 C75 C67 C68 -117.8(8) . . . . ?
N8 C49 C54 N9 0.4(11) . . . . ?
N8 C49 C54 C53 178.3(8) . . . . ?
C36 N5 C28 C30 62.9(10) . . . . ?
C36 N5 C28 C27 177.0(7) . . . . ?
C36 N5 C28 C29 -66.4(10) . . . . ?
C36 N7 C38 O16 163.5(8) . . . . ?
C36 N7 C38 N6 -17.0(14) . . . . ?
C55 N9 C54 C53 -4.4(15) . . . . ?
C55 N9 C54 C49 173.3(8) . . . . ?
C55 C56 N10 Fe2 -12.4(8) . . . . ?
C55 C56 N10 C64 177.3(7) . . . . ?
C55 C56 C58 C59 105.9(9) . . . . ?
C55 C56 C58 C63 -71.5(10) . . . . ?
C108 N105 C110 C111 -57.7(9) . . . . ?
C108 N105 C112 C113 173.8(7) . . . . ?
C108 N105 C106 C107 -67.3(10) . . . . ?
C27 N4 C26 C21 171.6(8) . . . . ?
C27 N4 C26 C25 -4.4(15) . . . . ?
C37 N7 C36 O15 6.6(12) . . . . ?
C37 N7 C36 N5 -174.7(8) . . . . ?
C37 N7 C38 O16 -7.9(12) . . . . ?
C37 N7 C38 N6 171.7(8) . . . . ?
C21 C26 C25 C24 0.8(13) . . . . ?
C21 N3 C47 O13 -10.2(16) . . . . ?
C21 N3 C47 C39 167.0(8) . . . . ?
C21 C22 C23 C24 0.1(14) . . . . ?
C35 C30 C28 N5 43.8(10) . . . . ?
C35 C30 C28 C27 -71.3(9) . . . . ?
C35 C30 C28 C29 171.4(7) . . . . ?
C35 C30 C31 C32 -0.6(13) . . . . ?
C35 C34 C33 C32 0.2(13) . . . . ?
C41 C39 C47 O13 -57.5(12) . . . . ?
C41 C39 C47 N3 125.0(8) . . . . ?
C41 C46 C45 C44 1.4(14) . . . . ?
C41 C48 C43 C44 -0.2(16) . . . . ?
C53 C52 C51 C50 0.4(14) . . . . ?
C56 C58 C59 C60 -176.9(8) . . . . ?
C56 C58 C63 C62 176.5(8) . . . . ?
N3 Fe1 N6 C39 -9.3(6) . . . . ?
N3 Fe1 N6 C38 174.5(8) . . . . ?
N3 Fe1 N5 C36 -111.9(9) . . . . ?
N3 Fe1 N5 C28 80.3(9) . . . . ?
N3 Fe1 N4 C26 12.0(6) . . . . ?
N3 Fe1 N4 C27 -170.1(7) . . . . ?
N3 C21 C22 C23 -178.2(8) . . . . ?
C66 N12 C64 O19 -163.8(8) . . . . ?
C66 N12 C64 N10 17.3(14) . . . . ?
C66 N11 C67 C75 -177.0(8) . . . . ?
C66 N11 C67 C69 64.8(10) . . . . ?
C66 N11 C67 C68 -60.5(11) . . . . ?
C40 C39 C47 O13 64.2(10) . . . . ?
C40 C39 C47 N3 -113.2(8) . . . . ?
N10 Fe2 N9 C55 -13.8(6) . . . . ?
N10 Fe2 N9 C54 169.4(6) . . . . ?
N10 Fe2 N11 C66 20.4(8) . . . . ?
N10 Fe2 N11 C67 -161.2(6) . . . . ?
N10 Fe2 N8 C75 98.7(9) . . . . ?
N10 Fe2 N8 C49 -76.6(10) . . . . ?
N10 C56 C58 C59 -137.4(9) . . . . ?
N10 C56 C58 C63 45.2(11) . . . . ?
C28 N5 C36 O15 -3.0(13) . . . . ?
C28 N5 C36 N7 178.3(7) . . . . ?
C28 C30 C35 C34 174.2(8) . . . . ?
C28 C30 C31 C32 -175.4(8) . . . . ?
C110 N105 C108 C109 -58.7(9) . . . . ?
C110 N105 C112 C113 -66.3(9) . . . . ?
C110 N105 C106 C107 171.1(8) . . . . ?
C75 N8 C49 C50 11.1(15) . . . . ?
C75 N8 C49 C54 -165.2(8) . . . . ?
C90 N87 C94 C95 58.7(9) . . . . ?
C90 N87 C88 C89 -177.2(7) . . . . ?
C90 N87 C92 C93 50.2(10) . . . . ?
C25 C26 C21 N3 178.2(8) . . . . ?
C25 C26 C21 C22 1.3(13) . . . . ?
C25 C24 C23 C22 2.1(14) . . . . ?
C58 C56 N10 Fe2 -127.3(6) . . . . ?
C58 C56 N10 C64 62.4(10) . . . . ?
C58 C59 C60 C61 -0.5(15) . . . . ?
C58 C63 C62 C61 1.4(13) . . . . ?
C22 C21 N3 Fe1 -175.7(8) . . . . ?
C22 C21 N3 C47 6.0(15) . . . . ?
C31 C30 C35 C34 -0.7(12) . . . . ?
C31 C30 C28 N5 -141.5(8) . . . . ?
C31 C30 C28 C27 103.3(9) . . . . ?
C31 C30 C28 C29 -14.0(12) . . . . ?
C31 C32 C33 C34 -1.5(13) . . . . ?
C74 C69 C67 N11 -153.1(8) . . . . ?
C74 C69 C67 C75 88.9(10) . . . . ?
C74 C69 C67 C68 -28.0(12) . . . . ?
C74 C69 C70 C71 3.5(15) . . . . ?
C85 N78 C83 C84 -55.5(11) . . . . ?
C85 N78 C79 C80 60.1(11) . . . . ?
C85 N78 C81 C82 -176.6(8) . . . . ?
C59 C58 C63 C62 -1.0(13) . . . . ?
C59 C60 C61 C62 0.9(15) . . . . ?
C94 N87 C90 C91 175.0(7) . . . . ?
C94 N87 C88 C89 -58.2(10) . . . . ?
C94 N87 C92 C93 -69.1(9) . . . . ?
C65 N12 C64 O19 5.8(12) . . . . ?
C65 N12 C64 N10 -173.1(8) . . . . ?
C65 N12 C66 O20 -7.8(12) . . . . ?
C65 N12 C66 N11 169.1(8) . . . . ?
C88 N87 C90 C91 -64.9(9) . . . . ?
C88 N87 C94 C95 -59.9(9) . . . . ?
C88 N87 C92 C93 169.8(7) . . . . ?
C92 N87 C90 C91 55.9(9) . . . . ?
C92 N87 C94 C95 179.2(8) . . . . ?
C92 N87 C88 C89 61.7(9) . . . . ?
C63 C58 C59 C60 0.5(14) . . . . ?
C63 C62 C61 C60 -1.3(14) . . . . ?
C69 C74 C73 C72 0.1(14) . . . . ?
C51 C52 C53 C54 -1.0(14) . . . . ?
C51 C50 C49 N8 -178.3(9) . . . . ?
C51 C50 C49 C54 -2.3(13) . . . . ?
C50 C49 C54 N9 -176.2(8) . . . . ?
C50 C49 C54 C53 1.7(13) . . . . ?
C39 N6 C38 O16 -2.6(14) . . . . ?
C39 N6 C38 N7 177.8(8) . . . . ?
C39 C41 C46 C45 -179.4(8) . . . . ?
C39 C41 C48 C43 178.9(9) . . . . ?
C67 N11 C66 O20 -5.2(14) . . . . ?
C67 N11 C66 N12 178.2(8) . . . . ?
C67 C69 C70 C71 -179.4(9) . . . . ?
C101 N96 C99 C100 57.6(11) . . . . ?
C101 N96 C103 C104 179.8(11) . . . . ?
C101 N96 C97 C98 -63.0(11) . . . . ?
C46 C41 C39 N6 -148.7(8) . . . . ?
C46 C41 C39 C40 -22.5(13) . . . . ?
C46 C41 C39 C47 93.1(10) . . . . ?
C46 C41 C48 C43 2.0(14) . . . . ?
C46 C45 C44 C43 0.5(14) . . . . ?
C83 N78 C85 C86 -58.3(10) . . . . ?
C83 N78 C79 C80 -178.1(8) . . . . ?
C83 N78 C81 C82 60.9(10) . . . . ?
C112 N105 C108 C109 59.4(9) . . . . ?
C112 N105 C110 C111 -175.9(7) . . . . ?
C112 N105 C106 C107 51.5(10) . . . . ?
C72 C71 C70 C69 -1.6(17) . . . . ?
C49 N8 C75 O17 -10.3(16) . . . . ?
C49 N8 C75 C67 166.7(8) . . . . ?
C79 N78 C85 C86 59.8(10) . . . . ?
C79 N78 C83 C84 -176.4(9) . . . . ?
C79 N78 C81 C82 -56.3(10) . . . . ?
C45 C44 C43 C48 -1.1(15) . . . . ?
C106 N105 C108 C109 -179.9(8) . . . . ?
C106 N105 C110 C111 62.6(9) . . . . ?
C106 N105 C112 C113 54.6(10) . . . . ?
C73 C74 C69 C67 -179.8(8) . . . . ?
C73 C74 C69 C70 -2.7(14) . . . . ?
C73 C72 C71 C70 -1.0(16) . . . . ?
C57 C56 N10 Fe2 103.0(7) . . . . ?
C57 C56 N10 C64 -67.3(10) . . . . ?
C57 C56 C58 C59 -9.6(12) . . . . ?
C57 C56 C58 C63 173.0(8) . . . . ?
C99 N96 C101 C102 52.8(10) . . . . ?
C99 N96 C103 C104 -57.5(13) . . . . ?
C99 N96 C97 C98 175.3(9) . . . . ?
C48 C41 C39 N6 34.6(12) . . . . ?
C48 C41 C39 C40 160.7(8) . . . . ?
C48 C41 C39 C47 -83.7(10) . . . . ?
C48 C41 C46 C45 -2.6(13) . . . . ?
C38 N6 C39 C41 62.4(11) . . . . ?
C38 N6 C39 C40 -65.6(10) . . . . ?
C38 N6 C39 C47 -177.7(8) . . . . ?
C38 N7 C36 O15 -164.5(9) . . . . ?
C38 N7 C36 N5 14.3(13) . . . . ?
C54 N9 C55 O18 7.5(15) . . . . ?
C54 N9 C55 C56 -174.1(8) . . . . ?
C81 N78 C85 C86 179.9(8) . . . . ?
C81 N78 C83 C84 63.7(11) . . . . ?
C81 N78 C79 C80 -57.8(10) . . . . ?
C71 C72 C73 C74 1.8(15) . . . . ?
C103 N96 C101 C102 174.9(8) . . . . ?
C103 N96 C99 C100 -61.8(12) . . . . ?
C103 N96 C97 C98 54.8(12) . . . . ?
C97 N96 C101 C102 -65.0(10) . . . . ?
C97 N96 C99 C100 178.3(10) . . . . ?
C97 N96 C103 C104 59.6(13) . . . . ?
C70 C69 C67 N11 29.8(11) . . . . ?
C70 C69 C67 C75 -88.1(10) . . . . ?
C70 C69 C67 C68 155.0(8) . . . . ?

loop_
_twin_individual_id
_twin_individual_mass_fraction_refined
1 0.557(4)
2 0.443(4)
